data_4313145
loop_
_publ_author_name
'Jeremiah S. Duncan'
'Tamim M. Nazif'
'Atul K. Verma'
'Sonny C. Lee'

_publ_section_title
;
 Iron-Arylimide Clusters [Fem(NAr)nCl4]2- (m,n= 2, 2; 3, 4; 4, 4) from a
 Ferric Amide Precursor: Synthesis, Characterization, and Comparison to
 Fe-S Chemistry
;
_journal_name_full 'Inorganic Chemistry'
_journal_page_first 1211
_journal_page_last 1224
_journal_paper_doi 10.1021/ic025825j
_journal_volume 42
_journal_year 2003
_chemical_compound_source 'Chemical synthesis, S.C. Lee lab'
_chemical_formula_moiety '(Li +)2 (C4H8O)8 (Fe 3+)2 (Fe 4+) (C7H7N 2-)4 (Cl -)4'
_chemical_formula_structural (Li(C4H8O)4)2(Fe3(NC7H7)4Cl4)
_chemical_formula_sum 'C60 H92 Cl4 Fe3 Li2 N4 O8'
_chemical_formula_weight 1320.61
_chemical_name_common '[Li(THF)4]2[Fe3(mu-NTol)4Cl4]'
_chemical_name_systematic
; 
 ? 
;
_space_group_IT_number 14
_symmetry_cell_setting monoclinic
_symmetry_space_group_name_Hall '-P 2yn'
_symmetry_space_group_name_H-M 'P 1 21/n 1'
_atom_sites_solution_hydrogens geom
_atom_sites_solution_primary direct
_atom_sites_solution_secondary difmap
_audit_creation_method SHELXL
_cell_angle_alpha 90.00
_cell_angle_beta 91.6100(15)
_cell_angle_gamma 90.00
_cell_formula_units_Z 4
_cell_length_a 14.4481(7)
_cell_length_b 32.386(2)
_cell_length_c 14.4685(8)
_cell_measurement_reflns_used 23370
_cell_measurement_temperature 200(2)
_cell_measurement_theta_max 22.42
_cell_measurement_theta_min 1.26
_cell_volume 6767.4(6)
_computing_cell_refinement DENZO-SMN
_computing_data_collection 'NONIUS COLLECT'
_computing_data_reduction DENZO-SMN
_computing_molecular_graphics 'Siemens SHELXTL'
_computing_publication_material 'CIFTAB, Siemens SHELXTL'
_computing_structure_refinement 'Siemens SHELXTL'
_computing_structure_solution 'Siemens SHELXTL'
_diffrn_ambient_temperature 200(2)
_diffrn_measurement_device 'Nonius KappaCCD'
_diffrn_measurement_method '\w scans'
_diffrn_radiation_monochromator graphite
_diffrn_radiation_source 'fine-focus sealed tube'
_diffrn_radiation_type MoK\a
_diffrn_radiation_wavelength 0.71073
_diffrn_reflns_av_R_equivalents 0.038
_diffrn_reflns_av_sigmaI/netI 0.0460
_diffrn_reflns_limit_h_max 15
_diffrn_reflns_limit_h_min 0
_diffrn_reflns_limit_k_max 34
_diffrn_reflns_limit_k_min 0
_diffrn_reflns_limit_l_max 15
_diffrn_reflns_limit_l_min -15
_diffrn_reflns_number 23370
_diffrn_reflns_theta_max 22.42
_diffrn_reflns_theta_min 1.26
_diffrn_standards_number none
_exptl_absorpt_coefficient_mu 0.844
_exptl_absorpt_correction_type none
_exptl_crystal_colour black
_exptl_crystal_density_diffrn 1.296
_exptl_crystal_density_method 'not measured'
_exptl_crystal_description paralleloppiped
_exptl_crystal_F_000 2784
_exptl_crystal_size_max 0.45
_exptl_crystal_size_mid 0.38
_exptl_crystal_size_min 0.20
_refine_diff_density_max 0.344
_refine_diff_density_min -0.283
_refine_diff_density_rms 0.048
_refine_ls_extinction_method none
_refine_ls_goodness_of_fit_all 1.034
_refine_ls_goodness_of_fit_obs 1.116
_refine_ls_hydrogen_treatment constr
_refine_ls_matrix_type full
_refine_ls_number_parameters 786
_refine_ls_number_reflns 8627
_refine_ls_number_restraints 24
_refine_ls_restrained_S_all 1.067
_refine_ls_restrained_S_obs 1.118
_refine_ls_R_factor_all 0.0745
_refine_ls_R_factor_obs 0.0444
_refine_ls_shift/esd_max -0.001
_refine_ls_shift/esd_mean 0.000
_refine_ls_structure_factor_coef Fsqd
_refine_ls_weighting_details 'w=1/[\s^2^(Fo^2^)+(0.0568P)^2^+4.9550P] where P=(Fo^2^+2Fc^2^)/3'
_refine_ls_weighting_scheme calc
_refine_ls_wR_factor_all 0.1276
_refine_ls_wR_factor_obs 0.1097
_reflns_number_observed 6056
_reflns_number_total 8628
_reflns_observed_criterion I>2\s(I)
_cod_data_source_file ic025825j-2_s1_4.cif
_cod_data_source_block '[Li(THF)4]2[Fe3(mu-NTol)4Cl4]'
_cod_depositor_comments
;
The following automatic conversions were performed:

'_refine_ls_weighting_scheme' value 'calc
w=1/[\s^2^(Fo^2^)+(0.0568P)^2^+4.9550P] where P=(Fo^2^+2Fc^2^)/3' was
changed to 'calc'. New tag '_refine_ls_weighting_details' was
created. The value of the new tag was set to
'w=1/[\s^2^(Fo^2^)+(0.0568P)^2^+4.9550P] where P=(Fo^2^+2Fc^2^)/3'.

Automatic conversion script
Id: cif_fix_values 3143 2015-03-26 13:38:13Z robertas 
;
_cod_database_code 4313145

loop_
_symmetry_equiv_pos_as_xyz
'x, y, z'
'-x+1/2, y+1/2, -z+1/2'
'-x, -y, -z'
'x-1/2, -y-1/2, z-1/2'

loop_
_atom_site_aniso_label
_atom_site_aniso_U_11
_atom_site_aniso_U_22
_atom_site_aniso_U_33
_atom_site_aniso_U_23
_atom_site_aniso_U_13
_atom_site_aniso_U_12
Fe1 0.0408(3) 0.0543(4) 0.0366(3) -0.0001(3) 0.0045(2) -0.0025(3)
Fe2 0.0433(3) 0.0494(4) 0.0383(3) 0.0014(3) 0.0056(2) -0.0025(3)
Fe3 0.0458(3) 0.0507(4) 0.0410(3) 0.0018(3) 0.0068(2) -0.0010(3)
Li1 0.053(4) 0.075(6) 0.056(5) 0.002(4) 0.004(3) 0.006(4)
Li2 0.063(5) 0.125(8) 0.062(5) 0.010(5) -0.002(4) -0.012(5)
Cl1 0.0726(7) 0.0691(9) 0.0666(8) 0.0142(7) 0.0160(6) -0.0101(6)
Cl2 0.0610(7) 0.0742(9) 0.0620(7) -0.0175(7) 0.0031(5) 0.0084(6)
Cl3 0.0754(7) 0.0776(9) 0.0418(6) -0.0006(6) 0.0030(5) -0.0014(6)
Cl4 0.0484(6) 0.0922(10) 0.0871(9) 0.0043(8) 0.0067(6) 0.0019(6)
N1 0.053(2) 0.043(2) 0.036(2) -0.001(2) 0.0028(15) 0.000(2)
N2 0.043(2) 0.052(2) 0.040(2) 0.000(2) 0.0020(15) -0.002(2)
N3 0.046(2) 0.048(2) 0.044(2) -0.001(2) 0.0069(15) 0.000(2)
N4 0.045(2) 0.052(3) 0.038(2) 0.003(2) 0.0048(14) -0.003(2)
O1 0.093(2) 0.071(3) 0.049(2) -0.003(2) 0.001(2) 0.008(2)
O2 0.049(2) 0.083(2) 0.047(2) 0.001(2) 0.0020(13) 0.0110(15)
O3 0.058(2) 0.068(2) 0.083(2) 0.012(2) -0.008(2) -0.001(2)
O4 0.047(2) 0.092(2) 0.058(2) -0.006(2) 0.0040(14) -0.003(2)
O5 0.081(7) 0.109(12) 0.062(7) -0.001(7) -0.007(5) -0.024(9)
O5' 0.085(7) 0.069(9) 0.052(7) 0.005(5) -0.003(5) -0.001(7)
O6 0.063(2) 0.133(4) 0.094(3) 0.014(3) 0.005(2) 0.011(2)
O7 0.064(2) 0.082(2) 0.068(2) -0.011(2) 0.004(2) -0.009(2)
O8 0.103(3) 0.093(3) 0.088(3) 0.005(2) -0.036(2) -0.029(2)
C1 0.046(2) 0.046(3) 0.039(2) -0.003(2) 0.004(2) 0.001(2)
C2 0.054(3) 0.086(4) 0.049(3) 0.004(3) 0.001(2) -0.010(2)
C3 0.072(3) 0.102(4) 0.038(3) 0.008(3) 0.000(2) -0.006(3)
C4 0.065(3) 0.076(4) 0.050(3) -0.007(3) -0.011(2) 0.001(3)
C5 0.053(3) 0.137(5) 0.059(3) -0.002(3) 0.001(2) -0.011(3)
C6 0.052(3) 0.115(4) 0.044(3) 0.001(3) 0.003(2) -0.008(3)
C7 0.089(4) 0.115(5) 0.064(3) -0.001(3) -0.025(3) -0.008(3)
C8 0.046(2) 0.048(3) 0.044(2) 0.000(2) 0.007(2) 0.002(2)
C9 0.051(3) 0.083(4) 0.044(3) 0.007(3) 0.003(2) -0.003(2)
C10 0.044(2) 0.092(4) 0.056(3) 0.005(3) 0.007(2) -0.004(2)
C11 0.046(3) 0.097(4) 0.052(3) -0.004(3) 0.000(2) -0.001(2)
C12 0.061(3) 0.172(6) 0.046(3) 0.010(3) -0.002(2) -0.013(3)
C13 0.045(3) 0.137(5) 0.044(3) 0.011(3) 0.003(2) -0.011(3)
C14 0.054(3) 0.166(6) 0.062(3) 0.004(4) -0.007(2) -0.006(3)
C15 0.044(2) 0.046(3) 0.041(2) 0.004(2) -0.001(2) 0.002(2)
C16 0.052(2) 0.052(3) 0.046(3) 0.004(2) 0.007(2) 0.007(2)
C17 0.061(3) 0.056(3) 0.055(3) 0.016(3) 0.013(2) 0.000(2)
C18 0.072(3) 0.049(3) 0.061(3) 0.011(3) 0.011(2) 0.004(2)
C19 0.086(3) 0.053(3) 0.059(3) 0.003(3) 0.021(2) 0.011(3)
C20 0.067(3) 0.051(3) 0.048(3) 0.006(2) 0.017(2) 0.004(2)
C21 0.124(5) 0.057(4) 0.098(4) 0.017(3) 0.037(3) 0.002(3)
C22 0.042(2) 0.052(3) 0.038(2) 0.004(2) -0.004(2) -0.003(2)
C23 0.061(3) 0.053(3) 0.060(3) -0.005(3) 0.016(2) -0.004(2)
C24 0.065(3) 0.060(4) 0.063(3) -0.011(3) 0.009(2) 0.002(2)
C25 0.058(3) 0.054(3) 0.053(3) 0.002(3) -0.017(2) -0.004(2)
C26 0.061(3) 0.061(4) 0.054(3) 0.012(3) -0.005(2) -0.017(2)
C27 0.057(3) 0.054(3) 0.045(3) 0.000(2) 0.008(2) -0.005(2)
C28 0.081(3) 0.055(4) 0.074(3) -0.002(3) -0.014(3) -0.011(3)
C29 0.146(5) 0.107(5) 0.055(3) -0.010(4) 0.004(3) -0.038(4)
C30 0.106(4) 0.116(5) 0.060(4) -0.013(4) 0.002(3) -0.023(4)
C31 0.149(6) 0.106(6) 0.059(4) 0.014(4) -0.012(4) -0.026(4)
C32 0.125(15) 0.107(18) 0.073(13) -0.029(14) -0.021(11) 0.038(10)
C32' 0.180(21) 0.063(12) 0.067(10) 0.022(9) -0.021(11) 0.032(10)
C33 0.060(3) 0.113(5) 0.076(4) 0.016(3) -0.001(3) 0.023(3)
C34 0.055(3) 0.153(6) 0.099(4) 0.012(4) 0.012(3) 0.013(3)
C35 0.074(4) 0.190(7) 0.075(4) 0.013(4) 0.019(3) 0.016(4)
C36 0.065(3) 0.129(5) 0.055(3) 0.001(3) -0.002(2) 0.012(3)
C37 0.069(3) 0.085(4) 0.079(4) 0.014(3) 0.000(3) -0.006(3)
C38 0.113(5) 0.081(5) 0.084(4) 0.004(3) -0.019(3) -0.019(3)
C39 0.124(5) 0.080(5) 0.125(6) 0.023(4) -0.032(4) -0.004(4)
C40 0.078(3) 0.074(4) 0.102(4) 0.002(4) -0.006(3) 0.015(3)
C41 0.063(3) 0.091(4) 0.064(3) -0.010(3) -0.011(2) -0.003(3)
C42 0.063(3) 0.082(4) 0.119(5) -0.010(4) -0.018(3) 0.004(3)
C43 0.058(3) 0.190(7) 0.098(5) -0.054(5) 0.005(3) 0.002(4)
C44 0.068(3) 0.127(5) 0.089(4) 0.010(4) 0.023(3) -0.001(3)
C45 0.079(10) 0.076(18) 0.126(24) 0.058(17) -0.036(13) -0.034(11)
C46 0.157(16) 0.102(23) 0.066(14) -0.016(13) 0.026(11) -0.039(15)
C47 0.103(12) 0.103(17) 0.240(30) -0.009(19) -0.020(13) -0.005(11)
C48 0.101(10) 0.123(13) 0.079(9) 0.010(8) -0.020(8) -0.026(9)
C45' 0.159(25) 0.111(30) 0.058(13) -0.022(15) -0.025(14) 0.059(18)
C46' 0.098(14) 0.157(25) 0.068(13) 0.047(15) 0.033(12) 0.050(15)
C47' 0.418(51) 0.081(19) 0.062(11) -0.030(12) -0.071(22) -0.077(24)
C48' 0.204(23) 0.117(16) 0.084(12) -0.007(12) -0.042(12) -0.020(14)
C49 0.067(4) 0.116(5) 0.154(6) 0.038(5) -0.001(4) 0.000(3)
C50 0.109(6) 0.128(7) 0.304(14) -0.030(9) 0.088(8) -0.007(5)
C51 0.225(10) 0.079(5) 0.140(7) 0.011(5) 0.106(7) -0.001(6)
C52 0.115(5) 0.120(6) 0.095(5) 0.007(4) 0.023(4) 0.040(4)
C53 0.073(3) 0.092(4) 0.087(4) -0.006(3) 0.002(3) 0.002(3)
C54 0.086(4) 0.151(7) 0.191(9) -0.007(7) 0.029(5) -0.031(5)
C55 0.176(8) 0.146(8) 0.149(7) -0.024(6) 0.002(6) -0.099(6)
C56 0.125(5) 0.090(5) 0.090(4) -0.022(4) -0.011(4) -0.003(4)
C57 0.088(4) 0.132(6) 0.079(4) -0.045(4) -0.002(3) 0.003(4)
C58 0.106(5) 0.103(6) 0.163(7) -0.018(6) -0.021(5) -0.022(4)
C59 0.102(4) 0.105(6) 0.080(4) -0.009(4) 0.003(3) 0.012(4)
C60 0.107(4) 0.102(5) 0.082(4) 0.010(4) -0.022(3) -0.037(4)

loop_
_atom_site_label
_atom_site_type_symbol
_atom_site_fract_x
_atom_site_fract_y
_atom_site_fract_z
_atom_site_U_iso_or_equiv
_atom_site_thermal_displace_type
_atom_site_occupancy
_atom_site_calc_flag
_atom_site_refinement_flags
_atom_site_disorder_group
Fe1 Fe 0.23360(3) 0.12852(2) 0.85390(4) 0.0438(2) Uani 1 d . .
Fe2 Fe 0.35264(3) 0.12820(2) 0.72278(4) 0.0436(2) Uani 1 d . .
Fe3 Fe 0.46902(4) 0.12370(2) 0.59102(4) 0.0457(2) Uani 1 d . .
Li1 Li 0.2045(5) 0.0185(2) 0.2405(5) 0.061(2) Uani 1 d . .
Li2 Li -0.1542(4) 0.2250(2) 0.7591(4) 0.083(3) Uani 1 d D .
Cl1 Cl 0.17275(8) 0.07160(4) 0.92178(8) 0.0692(3) Uani 1 d . .
Cl2 Cl 0.16838(7) 0.18362(4) 0.92335(8) 0.0657(3) Uani 1 d . .
Cl3 Cl 0.42523(8) 0.12360(4) 0.44022(7) 0.0649(3) Uani 1 d . .
Cl4 Cl 0.62422(7) 0.12048(4) 0.60275(9) 0.0758(4) Uani 1 d . .
N1 N 0.2282(2) 0.12837(9) 0.7223(2) 0.0440(8) Uani 1 d . .
N2 N 0.3643(2) 0.13079(10) 0.8468(2) 0.0450(8) Uani 1 d . .
N3 N 0.4058(2) 0.08544(11) 0.6655(2) 0.0459(8) Uani 1 d . .
N4 N 0.4131(2) 0.16670(11) 0.6573(2) 0.0452(8) Uani 1 d . .
O1 O 0.2265(2) 0.00718(11) 0.3683(2) 0.0711(9) Uani 1 d D .
O2 O 0.2865(2) -0.01312(9) 0.1675(2) 0.0595(8) Uani 1 d . .
O3 O 0.2272(2) 0.07538(10) 0.2174(2) 0.0699(9) Uani 1 d . .
O4 O 0.0748(2) 0.00831(10) 0.2124(2) 0.0656(9) Uani 1 d . .
O5 O -0.1897(12) 0.2405(5) 0.6339(6) 0.084(5) Uani 0.53(2) d PD 1
O5' O -0.1774(13) 0.2233(5) 0.6269(6) 0.068(5) Uani 0.47(2) d PD 2
O6 O -0.2471(2) 0.25296(13) 0.8276(3) 0.0965(12) Uani 1 d D .
O7 O -0.0318(2) 0.24665(10) 0.7742(2) 0.0714(9) Uani 1 d D .
O8 O -0.1474(2) 0.16976(12) 0.8080(3) 0.0952(12) Uani 1 d D .
C1 C 0.1665(3) 0.12665(12) 0.6468(3) 0.0437(10) Uani 1 d . .
C2 C 0.1927(3) 0.13470(14) 0.5571(3) 0.0630(13) Uani 1 d . .
H2 H 0.2552(3) 0.14161(14) 0.5457(3) 0.076 Uiso 1 calc R .
C3 C 0.1295(3) 0.13283(15) 0.4849(3) 0.0707(14) Uani 1 d . .
H3 H 0.1495(3) 0.13884(15) 0.4243(3) 0.085 Uiso 1 calc R .
C4 C 0.0389(3) 0.12260(15) 0.4968(3) 0.0639(13) Uani 1 d . .
C5 C 0.0131(3) 0.1136(2) 0.5858(3) 0.083(2) Uani 1 d . .
H5 H -0.0490(3) 0.1057(2) 0.5964(3) 0.099 Uiso 1 calc R .
C6 C 0.0754(3) 0.1159(2) 0.6597(3) 0.0703(14) Uani 1 d . .
H6 H 0.0552(3) 0.1101(2) 0.7203(3) 0.084 Uiso 1 calc R .
C7 C -0.0302(4) 0.1211(2) 0.4150(3) 0.090(2) Uani 1 d . .
H7A H -0.0913(4) 0.1133(2) 0.4368(3) 0.135 Uiso 1 calc R .
H7B H -0.0096(4) 0.1008(2) 0.3698(3) 0.135 Uiso 1 calc R .
H7C H -0.0339(4) 0.1484(2) 0.3858(3) 0.135 Uiso 1 calc R .
C8 C 0.4458(3) 0.13205(12) 0.9003(3) 0.0457(10) Uani 1 d . .
C9 C 0.5313(3) 0.14214(14) 0.8646(3) 0.0595(12) Uani 1 d . .
H9 H 0.5357(3) 0.14811(14) 0.8006(3) 0.071 Uiso 1 calc R .
C10 C 0.6092(3) 0.1436(2) 0.9210(3) 0.0639(13) Uani 1 d . .
H10 H 0.6666(3) 0.1507(2) 0.8948(3) 0.077 Uiso 1 calc R .
C11 C 0.6073(3) 0.1350(2) 1.0136(3) 0.0650(13) Uani 1 d . .
C12 C 0.5220(3) 0.1257(2) 1.0491(3) 0.093(2) Uani 1 d . .
H12 H 0.5177(3) 0.1203(2) 1.1134(3) 0.112 Uiso 1 calc R .
C13 C 0.4429(3) 0.1239(2) 0.9937(3) 0.075(2) Uani 1 d . .
H13 H 0.3856(3) 0.1171(2) 1.0203(3) 0.090 Uiso 1 calc R .
C14 C 0.6940(3) 0.1365(2) 1.0741(3) 0.094(2) Uani 1 d . .
H14A H 0.6787(3) 0.1294(2) 1.1377(3) 0.141 Uiso 1 calc R .
H14B H 0.7204(3) 0.1643(2) 1.0725(3) 0.141 Uiso 1 calc R .
H14C H 0.7391(3) 0.1166(2) 1.0513(3) 0.141 Uiso 1 calc R .
C15 C 0.3966(2) 0.04318(13) 0.6773(3) 0.0440(10) Uani 1 d . .
C16 C 0.3408(3) 0.02496(14) 0.7443(3) 0.0498(11) Uani 1 d . .
H16 H 0.3089(3) 0.04199(14) 0.7864(3) 0.060 Uiso 1 calc R .
C17 C 0.3321(3) -0.01710(15) 0.7494(3) 0.0569(12) Uani 1 d . .
H17 H 0.2937(3) -0.02860(15) 0.7951(3) 0.068 Uiso 1 calc R .
C18 C 0.3775(3) -0.04355(14) 0.6899(3) 0.0607(12) Uani 1 d . .
C19 C 0.4351(3) -0.0254(2) 0.6250(3) 0.0657(13) Uani 1 d . .
H19 H 0.4684(3) -0.0426(2) 0.5843(3) 0.079 Uiso 1 calc R .
C20 C 0.4442(3) 0.01652(14) 0.6195(3) 0.0551(12) Uani 1 d . .
H20 H 0.4840(3) 0.02787(14) 0.5750(3) 0.066 Uiso 1 calc R .
C21 C 0.3643(4) -0.0899(2) 0.6907(4) 0.093(2) Uani 1 d . .
H21A H 0.4026(4) -0.1025(2) 0.6436(4) 0.139 Uiso 1 calc R .
H21B H 0.2990(4) -0.0964(2) 0.6775(4) 0.139 Uiso 1 calc R .
H21C H 0.3826(4) -0.1008(2) 0.7517(4) 0.139 Uiso 1 calc R .
C22 C 0.4144(2) 0.20939(14) 0.6613(3) 0.0440(10) Uani 1 d . .
C23 C 0.3584(3) 0.23285(15) 0.7184(3) 0.0576(12) Uani 1 d . .
H23 H 0.3162(3) 0.21946(15) 0.7577(3) 0.069 Uiso 1 calc R .
C24 C 0.3641(3) 0.2752(2) 0.7180(3) 0.0624(13) Uani 1 d . .
H24 H 0.3252(3) 0.2905(2) 0.7574(3) 0.075 Uiso 1 calc R .
C25 C 0.4245(3) 0.29673(14) 0.6622(3) 0.0553(12) Uani 1 d . .
C26 C 0.4802(3) 0.2735(2) 0.6052(3) 0.0585(12) Uani 1 d . .
H26 H 0.5225(3) 0.2871(2) 0.5663(3) 0.070 Uiso 1 calc R .
C27 C 0.4748(3) 0.23095(14) 0.6042(3) 0.0520(11) Uani 1 d . .
H27 H 0.5131(3) 0.21585(14) 0.5639(3) 0.062 Uiso 1 calc R .
C28 C 0.4304(3) 0.34319(14) 0.6639(3) 0.0704(14) Uani 1 d . .
H28A H 0.3863(3) 0.35412(14) 0.7079(3) 0.106 Uiso 1 calc R .
H28B H 0.4155(3) 0.35408(14) 0.6020(3) 0.106 Uiso 1 calc R .
H28C H 0.4933(3) 0.35159(14) 0.6828(3) 0.106 Uiso 1 calc R .
C29 C 0.2385(4) 0.0363(2) 0.4400(4) 0.103(2) Uani 1 d . .
H29A H 0.2134(4) 0.0635(2) 0.4205(4) 0.123 Uiso 1 calc R .
H29B H 0.3050(4) 0.0396(2) 0.4566(4) 0.123 Uiso 1 calc R .
C30 C 0.1871(4) 0.0202(2) 0.5207(4) 0.094(2) Uani 1 d . .
H30A H 0.2208(4) 0.0263(2) 0.5796(4) 0.112 Uiso 1 calc R .
H30B H 0.1243(4) 0.0324(2) 0.5226(4) 0.112 Uiso 1 calc R .
C31 C 0.1825(5) -0.0251(2) 0.5036(4) 0.105(2) Uani 1 d D .
H31A H 0.2073(5) -0.0409(2) 0.5574(4) 0.126 Uiso 1 calc R 1
H31B H 0.1182(5) -0.0342(2) 0.4891(4) 0.126 Uiso 1 calc R 1
C32 C 0.2422(26) -0.0297(7) 0.4223(17) 0.102(10) Uani 0.47(7) d PD 1
H32A H 0.3082(26) -0.0319(7) 0.4421(17) 0.123 Uiso 0.47(7) calc PR 1
H32B H 0.2247(26) -0.0546(7) 0.3861(17) 0.123 Uiso 0.47(7) calc PR 1
C32' C 0.2114(33) -0.0332(3) 0.4074(13) 0.104(9) Uani 0.53(7) d PD 2
H32C H 0.2689(33) -0.0498(3) 0.4073(13) 0.125 Uiso 0.53(7) calc PR 2
H32D H 0.1622(33) -0.0482(3) 0.3719(13) 0.125 Uiso 0.53(7) calc PR 2
C33 C 0.3748(3) -0.0285(2) 0.1996(3) 0.083(2) Uani 1 d . .
H33A H 0.3712(3) -0.0584(2) 0.2125(3) 0.100 Uiso 1 calc R .
H33B H 0.3953(3) -0.0140(2) 0.2569(3) 0.100 Uiso 1 calc R .
C34 C 0.4396(3) -0.0203(2) 0.1241(4) 0.102(2) Uani 1 d . .
H34A H 0.4790(3) 0.0039(2) 0.1393(4) 0.122 Uiso 1 calc R .
H34B H 0.4800(3) -0.0445(2) 0.1145(4) 0.122 Uiso 1 calc R .
C35 C 0.3820(4) -0.0121(2) 0.0405(4) 0.113(2) Uani 1 d . .
H35A H 0.3988(4) 0.0147(2) 0.0131(4) 0.136 Uiso 1 calc R .
H35B H 0.3910(4) -0.0341(2) -0.0060(4) 0.136 Uiso 1 calc R .
C36 C 0.2862(3) -0.0115(2) 0.0690(3) 0.083(2) Uani 1 d . .
H36A H 0.2552(3) 0.0140(2) 0.0467(3) 0.099 Uiso 1 calc R .
H36B H 0.2523(3) -0.0355(2) 0.0426(3) 0.099 Uiso 1 calc R .
C37 C 0.3179(3) 0.0930(2) 0.2201(4) 0.0779(15) Uani 1 d . .
H37A H 0.3532(3) 0.0839(2) 0.1661(4) 0.093 Uiso 1 calc R .
H37B H 0.3522(3) 0.0847(2) 0.2773(4) 0.093 Uiso 1 calc R .
C38 C 0.3037(4) 0.1387(2) 0.2180(4) 0.093(2) Uani 1 d . .
H38A H 0.3090(4) 0.1505(2) 0.2811(4) 0.111 Uiso 1 calc R .
H38B H 0.3500(4) 0.1522(2) 0.1788(4) 0.111 Uiso 1 calc R .
C39 C 0.2095(4) 0.1446(2) 0.1786(5) 0.110(2) Uani 1 d . .
H39A H 0.1755(4) 0.1653(2) 0.2151(5) 0.132 Uiso 1 calc R .
H39B H 0.2121(4) 0.1545(2) 0.1140(5) 0.132 Uiso 1 calc R .
C40 C 0.1638(4) 0.1047(2) 0.1822(4) 0.085(2) Uani 1 d . .
H40A H 0.1096(4) 0.1064(2) 0.2224(4) 0.102 Uiso 1 calc R .
H40B H 0.1417(4) 0.0965(2) 0.1194(4) 0.102 Uiso 1 calc R .
C41 C 0.0271(3) 0.0096(2) 0.1238(3) 0.0730(14) Uani 1 d . .
H41A H 0.0178(3) -0.0186(2) 0.0987(3) 0.088 Uiso 1 calc R .
H41B H 0.0621(3) 0.0262(2) 0.0791(3) 0.088 Uiso 1 calc R .
C42 C -0.0647(3) 0.0297(2) 0.1435(4) 0.088(2) Uani 1 d . .
H42A H -0.0604(3) 0.0602(2) 0.1392(4) 0.106 Uiso 1 calc R .
H42B H -0.1140(3) 0.0199(2) 0.1000(4) 0.106 Uiso 1 calc R .
C43 C -0.0830(3) 0.0165(2) 0.2400(4) 0.115(2) Uani 1 d . .
H43A H -0.1115(3) 0.0393(2) 0.2749(4) 0.138 Uiso 1 calc R .
H43B H -0.1254(3) -0.0075(2) 0.2399(4) 0.138 Uiso 1 calc R .
C44 C 0.0074(3) 0.0053(2) 0.2821(4) 0.094(2) Uani 1 d . .
H44A H 0.0233(3) 0.0242(2) 0.3339(4) 0.113 Uiso 1 calc R .
H44B H 0.0054(3) -0.0233(2) 0.3065(4) 0.113 Uiso 1 calc R .
C45 C -0.1432(15) 0.2631(6) 0.5622(13) 0.094(10) Uani 0.53(2) d PD 1
H45A H -0.0796(15) 0.2710(6) 0.5825(13) 0.113 Uiso 0.53(2) calc PR 1
H45B H -0.1781(15) 0.2882(6) 0.5439(13) 0.113 Uiso 0.53(2) calc PR 1
C46 C -0.1419(18) 0.2326(7) 0.4856(16) 0.108(8) Uani 0.53(2) d PD 1
H46A H -0.1445(18) 0.2471(7) 0.4254(16) 0.130 Uiso 0.53(2) calc PR 1
H46B H -0.0838(18) 0.2164(7) 0.4894(16) 0.130 Uiso 0.53(2) calc PR 1
C47 C -0.2224(12) 0.2045(7) 0.4921(15) 0.149(10) Uani 0.53(2) d PD 1
H47A H -0.2671(12) 0.2082(7) 0.4397(15) 0.179 Uiso 0.53(2) calc PR 1
H47B H -0.2032(12) 0.1752(7) 0.4961(15) 0.179 Uiso 0.53(2) calc PR 1
C48 C -0.2598(10) 0.2195(5) 0.5799(9) 0.101(6) Uani 0.53(2) d PD 1
H48A H -0.3121(10) 0.2385(5) 0.5666(9) 0.121 Uiso 0.53(2) calc PR 1
H48B H -0.2835(10) 0.1958(5) 0.6154(9) 0.121 Uiso 0.53(2) calc PR 1
C45' C -0.1589(24) 0.2621(6) 0.5810(18) 0.110(12) Uani 0.47(2) d PD 2
H45C H -0.1095(24) 0.2773(6) 0.6151(18) 0.132 Uiso 0.47(2) calc PR 2
H45D H -0.2154(24) 0.2794(6) 0.5787(18) 0.132 Uiso 0.47(2) calc PR 2
C46' C -0.1294(16) 0.2525(8) 0.4858(19) 0.107(10) Uani 0.47(2) d PD 2
H46C H -0.1442(16) 0.2750(8) 0.4414(19) 0.129 Uiso 0.47(2) calc PR 2
H46D H -0.0630(16) 0.2452(8) 0.4833(19) 0.129 Uiso 0.47(2) calc PR 2
C47' C -0.1910(27) 0.2164(6) 0.4735(12) 0.189(18) Uani 0.47(2) d PD 2
H47C H -0.1711(27) 0.1996(6) 0.4204(12) 0.226 Uiso 0.47(2) calc PR 2
H47D H -0.2554(27) 0.2257(6) 0.4607(12) 0.226 Uiso 0.47(2) calc PR 2
C48' C -0.1868(18) 0.1913(5) 0.5590(10) 0.136(9) Uani 0.47(2) d PD 2
H48C H -0.2441(18) 0.1750(5) 0.5667(10) 0.163 Uiso 0.47(2) calc PR 2
H48D H -0.1327(18) 0.1725(5) 0.5605(10) 0.163 Uiso 0.47(2) calc PR 2
C49 C -0.3404(3) 0.2454(2) 0.7939(5) 0.112(2) Uani 1 d D .
H49A H -0.3509(3) 0.2155(2) 0.7831(5) 0.135 Uiso 1 calc R .
H49B H -0.3536(3) 0.2605(2) 0.7357(5) 0.135 Uiso 1 calc R .
C50 C -0.3985(5) 0.2607(3) 0.8686(7) 0.179(4) Uani 1 d D .
H50A H -0.4557(5) 0.2440(3) 0.8725(7) 0.215 Uiso 1 calc R .
H50B H -0.4160(5) 0.2898(3) 0.8575(7) 0.215 Uiso 1 calc R .
C51 C -0.3413(6) 0.2568(2) 0.9549(6) 0.146(4) Uani 1 d D .
H51A H -0.3453(6) 0.2286(2) 0.9811(6) 0.175 Uiso 1 calc R .
H51B H -0.3602(6) 0.2771(2) 1.0019(6) 0.175 Uiso 1 calc R .
C52 C -0.2438(4) 0.2659(2) 0.9212(4) 0.110(2) Uani 1 d D .
H52A H -0.2295(4) 0.2957(2) 0.9260(4) 0.132 Uiso 1 calc R .
H52B H -0.1966(4) 0.2502(2) 0.9574(4) 0.132 Uiso 1 calc R .
C53 C 0.0420(3) 0.2314(2) 0.7197(4) 0.084(2) Uani 1 d . .
H53A H 0.0180(3) 0.2216(2) 0.6588(4) 0.101 Uiso 1 calc R .
H53B H 0.0744(3) 0.2084(2) 0.7517(4) 0.101 Uiso 1 calc R .
C54 C 0.1043(5) 0.2666(3) 0.7087(6) 0.142(3) Uani 1 d . .
H54A H 0.1696(5) 0.2573(3) 0.7083(6) 0.171 Uiso 1 calc R .
H54B H 0.0898(5) 0.2813(3) 0.6500(6) 0.171 Uiso 1 calc R .
C55 C 0.0891(6) 0.2931(3) 0.7869(6) 0.157(3) Uani 1 d . .
H55A H 0.0796(6) 0.3220(3) 0.7660(6) 0.189 Uiso 1 calc R .
H55B H 0.1433(6) 0.2923(3) 0.8302(6) 0.189 Uiso 1 calc R .
C56 C 0.0067(4) 0.2779(2) 0.8323(4) 0.102(2) Uani 1 d . .
H56A H 0.0235(4) 0.2665(2) 0.8940(4) 0.122 Uiso 1 calc R .
H56B H -0.0384(4) 0.3006(2) 0.8401(4) 0.122 Uiso 1 calc R .
C57 C -0.1725(4) 0.1328(2) 0.7645(4) 0.100(2) Uani 1 d . .
H57A H -0.1438(4) 0.1310(2) 0.7032(4) 0.119 Uiso 1 calc R .
H57B H -0.2405(4) 0.1313(2) 0.7553(4) 0.119 Uiso 1 calc R .
C58 C -0.1401(5) 0.0993(2) 0.8233(6) 0.125(2) Uani 1 d . .
H58A H -0.1020(5) 0.0799(2) 0.7876(6) 0.150 Uiso 1 calc R .
H58B H -0.1935(5) 0.0839(2) 0.8474(6) 0.150 Uiso 1 calc R .
C59 C -0.0850(4) 0.1168(2) 0.9000(4) 0.096(2) Uani 1 d . .
H59A H -0.0197(4) 0.1077(2) 0.8971(4) 0.115 Uiso 1 calc R .
H59B H -0.1098(4) 0.1081(2) 0.9600(4) 0.115 Uiso 1 calc R .
C60 C -0.0918(4) 0.1617(2) 0.8889(4) 0.097(2) Uani 1 d . .
H60A H -0.1204(4) 0.1742(2) 0.9436(4) 0.117 Uiso 1 calc R .
H60B H -0.0294(4) 0.1738(2) 0.8824(4) 0.117 Uiso 1 calc R .

loop_
_atom_type_symbol
_atom_type_description
_atom_type_scat_dispersion_real
_atom_type_scat_dispersion_imag
_atom_type_scat_source
C C 0.0033 0.0016 'International Tables Vol C Tables 4.2.6.8 and 6.1.1.4'
H H 0.0000 0.0000 'International Tables Vol C Tables 4.2.6.8 and 6.1.1.4'
Li Li -0.0003 0.0001 'International Tables Vol C Tables 4.2.6.8 and 6.1.1.4'
N N 0.0061 0.0033 'International Tables Vol C Tables 4.2.6.8 and 6.1.1.4'
O O 0.0106 0.0060 'International Tables Vol C Tables 4.2.6.8 and 6.1.1.4'
Cl Cl 0.1484 0.1585 'International Tables Vol C Tables 4.2.6.8 and 6.1.1.4'
Fe Fe 0.3463 0.8444 'International Tables Vol C Tables 4.2.6.8 and 6.1.1.4'

loop_
_geom_angle_atom_site_label_1
_geom_angle_atom_site_label_2
_geom_angle_atom_site_label_3
_geom_angle
_geom_angle_site_symmetry_1
_geom_angle_site_symmetry_3
_geom_angle_publ_flag
N2 Fe1 N1 87.61(13) . . ?
N2 Fe1 Cl2 114.89(10) . . ?
N1 Fe1 Cl2 116.10(10) . . ?
N2 Fe1 Cl1 116.88(10) . . ?
N1 Fe1 Cl1 115.09(10) . . ?
Cl2 Fe1 Cl1 106.01(5) . . ?
N2 Fe1 Fe2 43.86(9) . . ?
N1 Fe1 Fe2 43.80(9) . . ?
Cl2 Fe1 Fe2 128.27(4) . . ?
Cl1 Fe1 Fe2 125.71(4) . . ?
N1 Fe2 N3 116.16(14) . . ?
N1 Fe2 N2 93.99(13) . . ?
N3 Fe2 N2 117.80(14) . . ?
N1 Fe2 N4 119.61(14) . . ?
N3 Fe2 N4 94.07(15) . . ?
N2 Fe2 N4 117.23(14) . . ?
N1 Fe2 Fe3 132.02(10) . . ?
N3 Fe2 Fe3 47.16(10) . . ?
N2 Fe2 Fe3 133.96(9) . . ?
N4 Fe2 Fe3 46.93(10) . . ?
N1 Fe2 Fe1 47.14(9) . . ?
N3 Fe2 Fe1 129.84(11) . . ?
N2 Fe2 Fe1 46.91(9) . . ?
N4 Fe2 Fe1 136.09(11) . . ?
Fe3 Fe2 Fe1 176.89(3) . . ?
N4 Fe3 N3 88.47(14) . . ?
N4 Fe3 Cl4 115.92(10) . . ?
N3 Fe3 Cl4 115.02(10) . . ?
N4 Fe3 Cl3 112.38(10) . . ?
N3 Fe3 Cl3 115.02(10) . . ?
Cl4 Fe3 Cl3 108.99(5) . . ?
N4 Fe3 Fe2 44.37(9) . . ?
N3 Fe3 Fe2 44.12(10) . . ?
Cl4 Fe3 Fe2 128.05(4) . . ?
Cl3 Fe3 Fe2 122.95(4) . . ?
O3 Li1 O1 109.5(4) . . ?
O3 Li1 O2 108.1(4) . . ?
O1 Li1 O2 110.2(4) . . ?
O3 Li1 O4 107.4(4) . . ?
O1 Li1 O4 107.8(4) . . ?
O2 Li1 O4 113.9(4) . . ?
O7 Li2 O6 115.2(4) . . ?
O7 Li2 O8 105.2(3) . . ?
O6 Li2 O8 106.1(3) . . ?
O7 Li2 O5' 105.0(6) . . ?
O6 Li2 O5' 114.8(6) . . ?
O8 Li2 O5' 110.0(6) . . ?
O7 Li2 O5 103.5(5) . . ?
O6 Li2 O5 101.0(7) . . ?
O8 Li2 O5 126.5(6) . . ?
C1 N1 Fe2 128.4(2) . . ?
C1 N1 Fe1 142.4(2) . . ?
Fe2 N1 Fe1 89.06(13) . . ?
C8 N2 Fe2 127.6(2) . . ?
C8 N2 Fe1 143.1(3) . . ?
Fe2 N2 Fe1 89.23(13) . . ?
C15 N3 Fe2 131.3(3) . . ?
C15 N3 Fe3 140.0(3) . . ?
Fe2 N3 Fe3 88.7(2) . . ?
C22 N4 Fe2 132.4(3) . . ?
C22 N4 Fe3 138.8(2) . . ?
Fe2 N4 Fe3 88.7(2) . . ?
C29 O1 C32 98.1(15) . . ?
C29 O1 C32' 109.6(9) . . ?
C29 O1 Li1 126.8(4) . . ?
C32 O1 Li1 134.9(14) . . ?
C32' O1 Li1 122.2(12) . . ?
C36 O2 C33 108.3(3) . . ?
C36 O2 Li1 123.3(3) . . ?
C33 O2 Li1 124.6(3) . . ?
C40 O3 C37 109.1(4) . . ?
C40 O3 Li1 127.2(4) . . ?
C37 O3 Li1 122.9(3) . . ?
C44 O4 C41 108.2(3) . . ?
C44 O4 Li1 122.7(4) . . ?
C41 O4 Li1 128.3(3) . . ?
C48 O5 C45 100.6(10) . . ?
C48 O5 Li2 123.5(10) . . ?
C45 O5 Li2 133.2(13) . . ?
C48' O5' C45' 109.1(13) . . ?
C48' O5' Li2 135.2(11) . . ?
C45' O5' Li2 113.6(14) . . ?
C52 O6 C49 112.2(4) . . ?
C52 O6 Li2 129.0(4) . . ?
C49 O6 Li2 114.0(4) . . ?
C56 O7 C53 106.6(4) . . ?
C56 O7 Li2 132.6(4) . . ?
C53 O7 Li2 120.8(4) . . ?
C57 O8 C60 110.3(4) . . ?
C57 O8 Li2 128.4(4) . . ?
C60 O8 Li2 119.5(4) . . ?
C6 C1 C2 117.4(4) . . ?
C6 C1 N1 119.8(4) . . ?
C2 C1 N1 122.8(3) . . ?
C3 C2 C1 120.9(4) . . ?
C4 C3 C2 122.3(4) . . ?
C3 C4 C5 117.0(4) . . ?
C3 C4 C7 121.1(4) . . ?
C5 C4 C7 121.9(4) . . ?
C6 C5 C4 121.6(4) . . ?
C1 C6 C5 120.8(4) . . ?
C13 C8 C9 117.5(4) . . ?
C13 C8 N2 119.4(3) . . ?
C9 C8 N2 123.1(4) . . ?
C10 C9 C8 120.6(4) . . ?
C11 C10 C9 122.4(4) . . ?
C10 C11 C12 116.7(4) . . ?
C10 C11 C14 121.5(4) . . ?
C12 C11 C14 121.7(4) . . ?
C13 C12 C11 121.8(4) . . ?
C12 C13 C8 121.0(4) . . ?
N3 C15 C20 119.0(4) . . ?
N3 C15 C16 123.9(4) . . ?
C20 C15 C16 117.0(4) . . ?
C17 C16 C15 120.6(4) . . ?
C16 C17 C18 122.2(4) . . ?
C17 C18 C19 117.2(4) . . ?
C17 C18 C21 122.9(4) . . ?
C19 C18 C21 119.9(4) . . ?
C20 C19 C18 121.0(4) . . ?
C19 C20 C15 122.0(4) . . ?
N4 C22 C23 124.1(4) . . ?
N4 C22 C27 118.7(4) . . ?
C23 C22 C27 117.2(4) . . ?
C24 C23 C22 120.3(4) . . ?
C23 C24 C25 122.7(4) . . ?
C26 C25 C24 117.1(4) . . ?
C26 C25 C28 121.1(4) . . ?
C24 C25 C28 121.7(4) . . ?
C27 C26 C25 120.9(4) . . ?
C26 C27 C22 121.7(4) . . ?
O1 C29 C30 106.7(4) . . ?
C31 C30 C29 103.6(5) . . ?
C32 C31 C30 101.9(12) . . ?
C32' C31 C30 108.5(6) . . ?
O1 C32 C31 105.1(8) . . ?
O1 C32' C31 104.8(8) . . ?
O2 C33 C34 105.9(4) . . ?
C35 C34 C33 106.4(4) . . ?
C36 C35 C34 106.9(4) . . ?
O2 C36 C35 107.8(4) . . ?
O3 C37 C38 105.7(4) . . ?
C39 C38 C37 105.1(5) . . ?
C40 C39 C38 106.7(5) . . ?
O3 C40 C39 108.8(4) . . ?
O4 C41 C42 104.2(4) . . ?
C43 C42 C41 103.4(4) . . ?
C44 C43 C42 106.3(4) . . ?
O4 C44 C43 107.9(5) . . ?
O5 C45 C46 102.3(13) . . ?
C47 C46 C45 109.5(15) . . ?
C48 C47 C46 99.2(14) . . ?
O5 C48 C47 110.8(13) . . ?
O5' C45' C46' 107.9(17) . . ?
C47' C46' C45' 95.1(19) . . ?
C46' C47' C48' 108.9(18) . . ?
O5' C48' C47' 100.2(12) . . ?
O6 C49 C50 104.0(5) . . ?
C49 C50 C51 105.9(6) . . ?
C50 C51 C52 102.1(6) . . ?
O6 C52 C51 104.0(5) . . ?
O7 C53 C54 105.2(5) . . ?
C55 C54 C53 105.6(6) . . ?
C54 C55 C56 107.3(5) . . ?
O7 C56 C55 106.5(5) . . ?
O8 C57 C58 107.6(5) . . ?
C57 C58 C59 108.4(6) . . ?
C58 C59 C60 105.6(5) . . ?
O8 C60 C59 107.8(5) . . ?

loop_
_geom_bond_atom_site_label_1
_geom_bond_atom_site_label_2
_geom_bond_distance
_geom_bond_site_symmetry_2
_geom_bond_publ_flag
Fe1 N2 1.896(3) . ?
Fe1 N1 1.903(3) . ?
Fe1 Cl2 2.2659(12) . ?
Fe1 Cl1 2.2768(12) . ?
Fe1 Fe2 2.5963(7) . ?
Fe2 N1 1.797(3) . ?
Fe2 N3 1.798(3) . ?
Fe2 N2 1.799(3) . ?
Fe2 N4 1.805(3) . ?
Fe2 Fe3 2.5814(7) . ?
Fe3 N4 1.886(3) . ?
Fe3 N3 1.893(3) . ?
Fe3 Cl4 2.2464(12) . ?
Fe3 Cl3 2.2545(12) . ?
Li1 O3 1.901(9) . ?
Li1 O1 1.903(8) . ?
Li1 O2 1.908(8) . ?
Li1 O4 1.935(7) . ?
Li2 O7 1.908(6) . ?
Li2 O6 1.919(7) . ?
Li2 O8 1.925(7) . ?
Li2 O5' 1.932(9) . ?
Li2 O5 1.934(9) . ?
N1 C1 1.391(5) . ?
N2 C8 1.392(5) . ?
N3 C15 1.386(5) . ?
N4 C22 1.384(5) . ?
O1 C29 1.411(6) . ?
O1 C32 1.441(10) . ?
O1 C32' 1.444(9) . ?
O2 C36 1.426(5) . ?
O2 C33 1.433(5) . ?
O3 C40 1.405(5) . ?
O3 C37 1.429(5) . ?
O4 C44 1.424(5) . ?
O4 C41 1.439(5) . ?
O5 C48 1.434(9) . ?
O5 C45 1.450(10) . ?
O5' C48' 1.432(9) . ?
O5' C45' 1.449(10) . ?
O6 C52 1.417(5) . ?
O6 C49 1.442(5) . ?
O7 C56 1.420(6) . ?
O7 C53 1.431(5) . ?
O8 C57 1.396(6) . ?
O8 C60 1.426(6) . ?
C1 C6 1.380(5) . ?
C1 C2 1.386(5) . ?
C2 C3 1.370(6) . ?
C3 C4 1.367(6) . ?
C4 C5 1.381(6) . ?
C4 C7 1.528(6) . ?
C5 C6 1.380(6) . ?
C8 C13 1.379(5) . ?
C8 C9 1.390(5) . ?
C9 C10 1.373(6) . ?
C10 C11 1.369(6) . ?
C11 C12 1.383(6) . ?
C11 C14 1.508(6) . ?
C12 C13 1.377(6) . ?
C15 C20 1.397(5) . ?
C15 C16 1.408(5) . ?
C16 C17 1.370(6) . ?
C17 C18 1.392(6) . ?
C18 C19 1.400(6) . ?
C18 C21 1.514(6) . ?
C19 C20 1.368(6) . ?
C22 C23 1.398(5) . ?
C22 C27 1.405(5) . ?
C23 C24 1.375(6) . ?
C24 C25 1.392(6) . ?
C25 C26 1.390(6) . ?
C25 C28 1.507(6) . ?
C26 C27 1.380(6) . ?
C29 C30 1.495(7) . ?
C30 C31 1.490(7) . ?
C31 C32 1.487(10) . ?
C31 C32' 1.488(9) . ?
C33 C34 1.482(7) . ?
C34 C35 1.473(7) . ?
C35 C36 1.455(6) . ?
C37 C38 1.495(7) . ?
C38 C39 1.473(7) . ?
C39 C40 1.453(7) . ?
C41 C42 1.512(6) . ?
C42 C43 1.491(7) . ?
C43 C44 1.470(7) . ?
C45 C46 1.486(10) . ?
C46 C47 1.481(10) . ?
C47 C48 1.475(10) . ?
C45' C46' 1.486(10) . ?
C46' C47' 1.478(10) . ?
C47' C48' 1.481(10) . ?
C49 C50 1.472(7) . ?
C50 C51 1.483(8) . ?
C51 C52 1.533(7) . ?
C53 C54 1.464(8) . ?
C54 C55 1.442(9) . ?
C55 C56 1.462(8) . ?
C57 C58 1.449(8) . ?
C58 C59 1.461(8) . ?
C59 C60 1.467(7) . ?

loop_
_geom_torsion_atom_site_label_1
_geom_torsion_atom_site_label_2
_geom_torsion_atom_site_label_3
_geom_torsion_atom_site_label_4
_geom_torsion
_geom_torsion_site_symmetry_1
_geom_torsion_site_symmetry_2
_geom_torsion_site_symmetry_3
_geom_torsion_site_symmetry_4
_geom_torsion_publ_flag
N2 Fe1 Fe2 N1 -176.5(2) . . . . ?
N1 Fe1 Fe2 N1 0.0 . . . . ?
Cl2 Fe1 Fe2 N1 -89.24(14) . . . . ?
Cl1 Fe1 Fe2 N1 90.28(14) . . . . ?
N2 Fe1 Fe2 N3 92.9(2) . . . . ?
N1 Fe1 Fe2 N3 -90.5(2) . . . . ?
Cl2 Fe1 Fe2 N3 -179.76(13) . . . . ?
Cl1 Fe1 Fe2 N3 -0.24(14) . . . . ?
N2 Fe1 Fe2 N2 0.0 . . . . ?
N1 Fe1 Fe2 N2 176.5(2) . . . . ?
Cl2 Fe1 Fe2 N2 87.29(14) . . . . ?
Cl1 Fe1 Fe2 N2 -93.18(14) . . . . ?
N2 Fe1 Fe2 N4 -86.1(2) . . . . ?
N1 Fe1 Fe2 N4 90.5(2) . . . . ?
Cl2 Fe1 Fe2 N4 1.22(15) . . . . ?
Cl1 Fe1 Fe2 N4 -179.26(14) . . . . ?
N2 Fe1 Fe2 Fe3 107.6(5) . . . . ?
N1 Fe1 Fe2 Fe3 -75.8(5) . . . . ?
Cl2 Fe1 Fe2 Fe3 -165.1(5) . . . . ?
Cl1 Fe1 Fe2 Fe3 14.4(5) . . . . ?
N1 Fe2 Fe3 N4 93.9(2) . . . . ?
N3 Fe2 Fe3 N4 -177.6(2) . . . . ?
N2 Fe2 Fe3 N4 -88.2(2) . . . . ?
N4 Fe2 Fe3 N4 0.0 . . . . ?
Fe1 Fe2 Fe3 N4 167.0(5) . . . . ?
N1 Fe2 Fe3 N3 -88.5(2) . . . . ?
N3 Fe2 Fe3 N3 0.0 . . . . ?
N2 Fe2 Fe3 N3 89.4(2) . . . . ?
N4 Fe2 Fe3 N3 177.6(2) . . . . ?
Fe1 Fe2 Fe3 N3 -15.4(5) . . . . ?
N1 Fe2 Fe3 Cl4 -176.46(14) . . . . ?
N3 Fe2 Fe3 Cl4 -87.97(14) . . . . ?
N2 Fe2 Fe3 Cl4 1.4(2) . . . . ?
N4 Fe2 Fe3 Cl4 89.64(14) . . . . ?
Fe1 Fe2 Fe3 Cl4 -103.4(5) . . . . ?
N1 Fe2 Fe3 Cl3 4.70(14) . . . . ?
N3 Fe2 Fe3 Cl3 93.19(14) . . . . ?
N2 Fe2 Fe3 Cl3 -177.41(15) . . . . ?
N4 Fe2 Fe3 Cl3 -89.21(13) . . . . ?
Fe1 Fe2 Fe3 Cl3 77.8(5) . . . . ?
N3 Fe2 N1 C1 -55.9(4) . . . . ?
N2 Fe2 N1 C1 -179.6(3) . . . . ?
N4 Fe2 N1 C1 55.8(4) . . . . ?
Fe3 Fe2 N1 C1 -1.1(4) . . . . ?
Fe1 Fe2 N1 C1 -177.1(4) . . . . ?
N3 Fe2 N1 Fe1 121.19(14) . . . . ?
N2 Fe2 N1 Fe1 -2.53(14) . . . . ?
N4 Fe2 N1 Fe1 -127.09(14) . . . . ?
Fe3 Fe2 N1 Fe1 175.95(4) . . . . ?
Fe1 Fe2 N1 Fe1 0.0 . . . . ?
N2 Fe1 N1 C1 178.7(4) . . . . ?
Cl2 Fe1 N1 C1 -64.7(4) . . . . ?
Cl1 Fe1 N1 C1 60.0(4) . . . . ?
Fe2 Fe1 N1 C1 176.3(5) . . . . ?
N2 Fe1 N1 Fe2 2.40(13) . . . . ?
Cl2 Fe1 N1 Fe2 119.06(9) . . . . ?
Cl1 Fe1 N1 Fe2 -116.29(9) . . . . ?
Fe2 Fe1 N1 Fe2 0.0 . . . . ?
N1 Fe2 N2 C8 -179.6(3) . . . . ?
N3 Fe2 N2 C8 58.0(4) . . . . ?
N4 Fe2 N2 C8 -53.2(4) . . . . ?
Fe3 Fe2 N2 C8 2.0(4) . . . . ?
Fe1 Fe2 N2 C8 177.9(4) . . . . ?
N1 Fe2 N2 Fe1 2.54(14) . . . . ?
N3 Fe2 N2 Fe1 -119.89(14) . . . . ?
N4 Fe2 N2 Fe1 128.91(13) . . . . ?
Fe3 Fe2 N2 Fe1 -175.89(4) . . . . ?
Fe1 Fe2 N2 Fe1 0.0 . . . . ?
N1 Fe1 N2 C8 -179.6(5) . . . . ?
Cl2 Fe1 N2 C8 62.6(5) . . . . ?
Cl1 Fe1 N2 C8 -62.6(5) . . . . ?
Fe2 Fe1 N2 C8 -177.2(5) . . . . ?
N1 Fe1 N2 Fe2 -2.40(13) . . . . ?
Cl2 Fe1 N2 Fe2 -120.17(9) . . . . ?
Cl1 Fe1 N2 Fe2 114.65(10) . . . . ?
Fe2 Fe1 N2 Fe2 0.0 . . . . ?
N1 Fe2 N3 C15 -55.0(4) . . . . ?
N2 Fe2 N3 C15 55.3(4) . . . . ?
N4 Fe2 N3 C15 179.1(3) . . . . ?
Fe3 Fe2 N3 C15 -179.2(4) . . . . ?
Fe1 Fe2 N3 C15 -0.3(4) . . . . ?
N1 Fe2 N3 Fe3 124.17(13) . . . . ?
N2 Fe2 N3 Fe3 -125.54(13) . . . . ?
N4 Fe2 N3 Fe3 -1.75(13) . . . . ?
Fe3 Fe2 N3 Fe3 0.0 . . . . ?
Fe1 Fe2 N3 Fe3 178.93(4) . . . . ?
N4 Fe3 N3 C15 -179.3(4) . . . . ?
Cl4 Fe3 N3 C15 -61.2(4) . . . . ?
Cl3 Fe3 N3 C15 66.7(4) . . . . ?
Fe2 Fe3 N3 C15 179.0(5) . . . . ?
N4 Fe3 N3 Fe2 1.68(13) . . . . ?
Cl4 Fe3 N3 Fe2 119.72(9) . . . . ?
Cl3 Fe3 N3 Fe2 -112.39(10) . . . . ?
Fe2 Fe3 N3 Fe2 0.0 . . . . ?
N1 Fe2 N4 C22 59.7(4) . . . . ?
N3 Fe2 N4 C22 -177.0(3) . . . . ?
N2 Fe2 N4 C22 -52.8(4) . . . . ?
Fe3 Fe2 N4 C22 -178.8(4) . . . . ?
Fe1 Fe2 N4 C22 2.2(4) . . . . ?
N1 Fe2 N4 Fe3 -121.52(14) . . . . ?
N3 Fe2 N4 Fe3 1.76(13) . . . . ?
N2 Fe2 N4 Fe3 125.99(13) . . . . ?
Fe3 Fe2 N4 Fe3 0.0 . . . . ?
Fe1 Fe2 N4 Fe3 -178.99(4) . . . . ?
N3 Fe3 N4 C22 177.0(4) . . . . ?
Cl4 Fe3 N4 C22 59.7(4) . . . . ?
Cl3 Fe3 N4 C22 -66.5(4) . . . . ?
Fe2 Fe3 N4 C22 178.6(4) . . . . ?
N3 Fe3 N4 Fe2 -1.67(13) . . . . ?
Cl4 Fe3 N4 Fe2 -118.89(9) . . . . ?
Cl3 Fe3 N4 Fe2 114.85(9) . . . . ?
Fe2 Fe3 N4 Fe2 0.0 . . . . ?
O3 Li1 O1 C29 12.5(6) . . . . ?
O2 Li1 O1 C29 131.2(5) . . . . ?
O4 Li1 O1 C29 -104.0(5) . . . . ?
O3 Li1 O1 C32 -162.5(20) . . . . ?
O2 Li1 O1 C32 -43.8(21) . . . . ?
O4 Li1 O1 C32 80.9(21) . . . . ?
O3 Li1 O1 C32' 177.4(19) . . . . ?
O2 Li1 O1 C32' -63.9(20) . . . . ?
O4 Li1 O1 C32' 60.9(20) . . . . ?
O3 Li1 O2 C36 -60.9(5) . . . . ?
O1 Li1 O2 C36 179.5(4) . . . . ?
O4 Li1 O2 C36 58.3(6) . . . . ?
O3 Li1 O2 C33 94.5(5) . . . . ?
O1 Li1 O2 C33 -25.1(6) . . . . ?
O4 Li1 O2 C33 -146.3(4) . . . . ?
O1 Li1 O3 C40 -119.5(5) . . . . ?
O2 Li1 O3 C40 120.4(4) . . . . ?
O4 Li1 O3 C40 -2.8(6) . . . . ?
O1 Li1 O3 C37 70.9(5) . . . . ?
O2 Li1 O3 C37 -49.1(5) . . . . ?
O4 Li1 O3 C37 -172.4(4) . . . . ?
O3 Li1 O4 C44 -101.1(5) . . . . ?
O1 Li1 O4 C44 16.8(6) . . . . ?
O2 Li1 O4 C44 139.3(4) . . . . ?
O3 Li1 O4 C41 67.2(6) . . . . ?
O1 Li1 O4 C41 -174.9(4) . . . . ?
O2 Li1 O4 C41 -52.4(6) . . . . ?
O7 Li2 O5 C48 157.0(14) . . . . ?
O6 Li2 O5 C48 -83.5(16) . . . . ?
O8 Li2 O5 C48 36.2(19) . . . . ?
O5' Li2 O5 C48 59.8(26) . . . . ?
O7 Li2 O5 C45 -0.6(23) . . . . ?
O6 Li2 O5 C45 118.9(21) . . . . ?
O8 Li2 O5 C45 -121.4(19) . . . . ?
O5' Li2 O5 C45 -97.8(45) . . . . ?
O7 Li2 O5' C48' 109.8(22) . . . . ?
O6 Li2 O5' C48' -122.6(21) . . . . ?
O8 Li2 O5' C48' -3.0(24) . . . . ?
O5 Li2 O5' C48' -162.9(50) . . . . ?
O7 Li2 O5' C45' -51.5(19) . . . . ?
O6 Li2 O5' C45' 76.1(19) . . . . ?
O8 Li2 O5' C45' -164.2(17) . . . . ?
O5 Li2 O5' C45' 35.8(27) . . . . ?
O7 Li2 O6 C52 -45.6(7) . . . . ?
O8 Li2 O6 C52 70.4(6) . . . . ?
O5' Li2 O6 C52 -167.9(7) . . . . ?
O5 Li2 O6 C52 -156.3(6) . . . . ?
O7 Li2 O6 C49 161.2(4) . . . . ?
O8 Li2 O6 C49 -82.8(4) . . . . ?
O5' Li2 O6 C49 39.0(8) . . . . ?
O5 Li2 O6 C49 50.5(6) . . . . ?
O6 Li2 O7 C56 5.6(7) . . . . ?
O8 Li2 O7 C56 -110.9(5) . . . . ?
O5' Li2 O7 C56 133.0(7) . . . . ?
O5 Li2 O7 C56 114.8(8) . . . . ?
O6 Li2 O7 C53 -173.4(4) . . . . ?
O8 Li2 O7 C53 70.1(5) . . . . ?
O5' Li2 O7 C53 -46.1(7) . . . . ?
O5 Li2 O7 C53 -64.2(8) . . . . ?
O7 Li2 O8 C57 -124.8(5) . . . . ?
O6 Li2 O8 C57 112.6(5) . . . . ?
O5' Li2 O8 C57 -12.2(9) . . . . ?
O5 Li2 O8 C57 -4.7(10) . . . . ?
O7 Li2 O8 C60 38.6(5) . . . . ?
O6 Li2 O8 C60 -84.0(5) . . . . ?
O5' Li2 O8 C60 151.2(7) . . . . ?
O5 Li2 O8 C60 158.7(8) . . . . ?
Fe2 N1 C1 C6 162.5(3) . . . . ?
Fe1 N1 C1 C6 -12.7(7) . . . . ?
Fe2 N1 C1 C2 -16.5(6) . . . . ?
Fe1 N1 C1 C2 168.3(3) . . . . ?
C6 C1 C2 C3 1.3(7) . . . . ?
N1 C1 C2 C3 -179.7(4) . . . . ?
C1 C2 C3 C4 -0.8(8) . . . . ?
C2 C3 C4 C5 -0.7(8) . . . . ?
C2 C3 C4 C7 179.4(5) . . . . ?
C3 C4 C5 C6 1.6(8) . . . . ?
C7 C4 C5 C6 -178.5(5) . . . . ?
C2 C1 C6 C5 -0.3(7) . . . . ?
N1 C1 C6 C5 -179.4(4) . . . . ?
C4 C5 C6 C1 -1.1(8) . . . . ?
Fe2 N2 C8 C13 -164.3(3) . . . . ?
Fe1 N2 C8 C13 12.1(7) . . . . ?
Fe2 N2 C8 C9 17.2(6) . . . . ?
Fe1 N2 C8 C9 -166.3(3) . . . . ?
C13 C8 C9 C10 0.5(7) . . . . ?
N2 C8 C9 C10 178.9(4) . . . . ?
C8 C9 C10 C11 0.5(8) . . . . ?
C9 C10 C11 C12 -1.5(8) . . . . ?
C9 C10 C11 C14 179.6(5) . . . . ?
C10 C11 C12 C13 1.7(9) . . . . ?
C14 C11 C12 C13 -179.4(5) . . . . ?
C11 C12 C13 C8 -0.9(9) . . . . ?
C9 C8 C13 C12 -0.3(7) . . . . ?
N2 C8 C13 C12 -178.8(5) . . . . ?
Fe2 N3 C15 C20 177.3(3) . . . . ?
Fe3 N3 C15 C20 -1.4(6) . . . . ?
Fe2 N3 C15 C16 -2.0(6) . . . . ?
Fe3 N3 C15 C16 179.2(3) . . . . ?
N3 C15 C16 C17 177.2(4) . . . . ?
C20 C15 C16 C17 -2.1(6) . . . . ?
C15 C16 C17 C18 0.3(6) . . . . ?
C16 C17 C18 C19 1.5(7) . . . . ?
C16 C17 C18 C21 -176.2(4) . . . . ?
C17 C18 C19 C20 -1.5(7) . . . . ?
C21 C18 C19 C20 176.3(4) . . . . ?
C18 C19 C20 C15 -0.3(7) . . . . ?
N3 C15 C20 C19 -177.3(4) . . . . ?
C16 C15 C20 C19 2.1(6) . . . . ?
Fe2 N4 C22 C23 -5.1(6) . . . . ?
Fe3 N4 C22 C23 176.8(3) . . . . ?
Fe2 N4 C22 C27 175.4(3) . . . . ?
Fe3 N4 C22 C27 -2.8(6) . . . . ?
N4 C22 C23 C24 -180.0(4) . . . . ?
C27 C22 C23 C24 -0.4(6) . . . . ?
C22 C23 C24 C25 -0.1(7) . . . . ?
C23 C24 C25 C26 0.2(6) . . . . ?
C23 C24 C25 C28 -179.2(4) . . . . ?
C24 C25 C26 C27 0.3(6) . . . . ?
C28 C25 C26 C27 179.7(4) . . . . ?
C25 C26 C27 C22 -0.9(6) . . . . ?
N4 C22 C27 C26 -179.5(4) . . . . ?
C23 C22 C27 C26 0.9(6) . . . . ?
C32 O1 C29 C30 -44.3(14) . . . . ?
C32' O1 C29 C30 -27.2(20) . . . . ?
Li1 O1 C29 C30 139.2(5) . . . . ?
O1 C29 C30 C31 23.5(6) . . . . ?
C29 C30 C31 C32 7.1(17) . . . . ?
C29 C30 C31 C32' -11.9(21) . . . . ?
C29 O1 C32 C31 49.2(26) . . . . ?
C32' O1 C32 C31 -77.2(22) . . . . ?
Li1 O1 C32 C31 -134.8(12) . . . . ?
C32' C31 C32 O1 77.1(21) . . . . ?
C30 C31 C32 O1 -35.0(28) . . . . ?
C29 O1 C32' C31 19.1(32) . . . . ?
C32 O1 C32' C31 76.7(22) . . . . ?
Li1 O1 C32' C31 -148.1(15) . . . . ?
C32 C31 C32' O1 -76.4(22) . . . . ?
C30 C31 C32' O1 -3.5(32) . . . . ?
C36 O2 C33 C34 22.3(6) . . . . ?
Li1 O2 C33 C34 -136.2(5) . . . . ?
O2 C33 C34 C35 -16.9(7) . . . . ?
C33 C34 C35 C36 5.5(8) . . . . ?
C33 O2 C36 C35 -19.2(6) . . . . ?
Li1 O2 C36 C35 139.6(5) . . . . ?
C34 C35 C36 O2 8.1(7) . . . . ?
C40 O3 C37 C38 20.3(5) . . . . ?
Li1 O3 C37 C38 -168.5(4) . . . . ?
O3 C37 C38 C39 -21.2(6) . . . . ?
C37 C38 C39 C40 14.7(7) . . . . ?
C37 O3 C40 C39 -11.2(6) . . . . ?
Li1 O3 C40 C39 178.0(5) . . . . ?
C38 C39 C40 O3 -2.7(7) . . . . ?
C44 O4 C41 C42 29.6(5) . . . . ?
Li1 O4 C41 C42 -140.1(4) . . . . ?
O4 C41 C42 C43 -31.2(5) . . . . ?
C41 C42 C43 C44 21.9(6) . . . . ?
C41 O4 C44 C43 -15.9(6) . . . . ?
Li1 O4 C44 C43 154.4(5) . . . . ?
C42 C43 C44 O4 -4.6(7) . . . . ?
C48 O5 C45 C46 -39.7(22) . . . . ?
Li2 O5 C45 C46 121.5(22) . . . . ?
O5 C45 C46 C47 28.7(29) . . . . ?
C45 C46 C47 C48 -4.9(29) . . . . ?
C45 O5 C48 C47 40.1(21) . . . . ?
Li2 O5 C48 C47 -123.5(18) . . . . ?
C46 C47 C48 O5 -21.7(25) . . . . ?
C48' O5' C45' C46' -16.4(32) . . . . ?
Li2 O5' C45' C46' 149.8(18) . . . . ?
O5' C45' C46' C47' 35.0(29) . . . . ?
C45' C46' C47' C48' -43.5(31) . . . . ?
C45' O5' C48' C47' -10.8(30) . . . . ?
Li2 O5' C48' C47' -172.7(22) . . . . ?
C46' C47' C48' O5' 35.5(33) . . . . ?
C52 O6 C49 C50 8.6(7) . . . . ?
Li2 O6 C49 C50 166.3(5) . . . . ?
O6 C49 C50 C51 -27.3(8) . . . . ?
C49 C50 C51 C52 34.6(9) . . . . ?
C49 O6 C52 C51 12.7(7) . . . . ?
Li2 O6 C52 C51 -140.8(5) . . . . ?
C50 C51 C52 O6 -28.6(8) . . . . ?
C56 O7 C53 C54 -30.3(6) . . . . ?
Li2 O7 C53 C54 148.9(5) . . . . ?
O7 C53 C54 C55 25.2(8) . . . . ?
C53 C54 C55 C56 -11.0(9) . . . . ?
C53 O7 C56 C55 23.5(7) . . . . ?
Li2 O7 C56 C55 -155.7(6) . . . . ?
C54 C55 C56 O7 -7.4(9) . . . . ?
C60 O8 C57 C58 5.8(7) . . . . ?
Li2 O8 C57 C58 170.4(5) . . . . ?
O8 C57 C58 C59 -6.3(7) . . . . ?
C57 C58 C59 C60 4.4(7) . . . . ?
C57 O8 C60 C59 -3.0(6) . . . . ?
Li2 O8 C60 C59 -169.2(4) . . . . ?
C58 C59 C60 O8 -0.9(7) . . . . ?
